data_4122596
loop_
_publ_author_name
'Shichibu, Yukatsu'
'Zhang, Mingzhe'
'Kamei, Yutaro'
'Konishi, Katsuaki'

_publ_section_title
;
 [Au7](3+): a missing link in the four-electron gold cluster family.
;
_journal_issue 37
_journal_name_full 'Journal of the American Chemical Society'
_journal_page_first 12892
_journal_page_last 12895
_journal_paper_doi 10.1021/ja508005x
_journal_volume 136
_journal_year 2014
_chemical_formula_sum 'C111 H116 Au7 B3 F12 O3 P8'
_chemical_formula_weight 3384.99
_chemical_name_systematic
; 
 ? 
;
_space_group_IT_number 2
_symmetry_cell_setting triclinic
_symmetry_space_group_name_Hall '-P 1'
_symmetry_space_group_name_H-M 'P -1'
_atom_sites_solution_hydrogens geom
_atom_sites_solution_primary direct
_atom_sites_solution_secondary difmap
_audit_creation_method SHELXL-97
_cell_angle_alpha 82.953(2)
_cell_angle_beta 78.017(2)
_cell_angle_gamma 66.1210(10)
_cell_formula_units_Z 2
_cell_length_a 13.9089(17)
_cell_length_b 14.6451(18)
_cell_length_c 29.827(4)
_cell_measurement_reflns_used 5822
_cell_measurement_temperature 90
_cell_measurement_theta_max 27.31
_cell_measurement_theta_min 2.32
_cell_volume 5429.5(12)
_computing_cell_refinement 'APEX2 (Bruker AXS, 2006)'
_computing_data_collection 'APEX2 (Bruker AXS, 2006)'
_computing_data_reduction 'SAINT (Bruker AXS, 2004)'
_computing_molecular_graphics 'XSHEL (Bruker AXS,2002)'
_computing_publication_material 'XCIF (Bruker AXS, 2001)'
_computing_structure_refinement 'SHELXL-97 (Sheldrick, 1997)'
_computing_structure_solution 'SHELXS-97 (Sheldrick, 1997)'
_diffrn_ambient_temperature 90
_diffrn_detector_area_resol_mean 8.333
_diffrn_measured_fraction_theta_full 0.975
_diffrn_measured_fraction_theta_max 0.975
_diffrn_measurement_device_type 'Bruker APEXII CCD area detector'
_diffrn_measurement_method 'phi and omega scans'
_diffrn_radiation_monochromator graphite
_diffrn_radiation_source 'fine-focus sealed tube'
_diffrn_radiation_type MoK\a
_diffrn_radiation_wavelength 0.71073
_diffrn_reflns_av_R_equivalents 0.0399
_diffrn_reflns_av_sigmaI/netI 0.1173
_diffrn_reflns_limit_h_max 16
_diffrn_reflns_limit_h_min -16
_diffrn_reflns_limit_k_max 17
_diffrn_reflns_limit_k_min -17
_diffrn_reflns_limit_l_max 35
_diffrn_reflns_limit_l_min -18
_diffrn_reflns_number 25486
_diffrn_reflns_theta_full 25.03
_diffrn_reflns_theta_max 25.03
_diffrn_reflns_theta_min 1.40
_exptl_absorpt_coefficient_mu 9.609
_exptl_absorpt_correction_T_max 0.4179
_exptl_absorpt_correction_T_min 0.1436
_exptl_absorpt_correction_type empirical
_exptl_absorpt_process_details
;
SADABS Sheldrick 1996
;
_exptl_crystal_colour 'light violet'
_exptl_crystal_density_diffrn 2.071
_exptl_crystal_density_method 'not measured'
_exptl_crystal_description plate
_exptl_crystal_F_000 3204
_exptl_crystal_size_max 0.33
_exptl_crystal_size_mid 0.25
_exptl_crystal_size_min 0.11
_refine_diff_density_max 2.365
_refine_diff_density_min -4.019
_refine_diff_density_rms 0.553
_refine_ls_extinction_method none
_refine_ls_goodness_of_fit_ref 0.960
_refine_ls_hydrogen_treatment constr
_refine_ls_matrix_type full
_refine_ls_number_parameters 1290
_refine_ls_number_reflns 18728
_refine_ls_number_restraints 1607
_refine_ls_restrained_S_all 0.932
_refine_ls_R_factor_all 0.1311
_refine_ls_R_factor_gt 0.0627
_refine_ls_shift/su_max 0.001
_refine_ls_shift/su_mean 0.000
_refine_ls_structure_factor_coef Fsqd
_refine_ls_weighting_details 'calc w=1/[\s^2^(Fo^2^)+(0.1184P)^2^+0.5978P] where P=(Fo^2^+2Fc^2^)/3'
_refine_ls_weighting_scheme calc
_refine_ls_wR_factor_gt 0.1593
_refine_ls_wR_factor_ref 0.2062
_reflns_number_gt 10465
_reflns_number_total 18728
_reflns_threshold_expression >2sigma(I)
_cod_data_source_file ja508005x_si_002.cif
_cod_data_source_block exp694
_cod_depositor_comments
;
The following automatic conversions were performed:

'_symmetry_cell_setting' value 'Triclinic' changed to 'triclinic'
according to
/home/saulius/struct/COD-crude-data--automatic-downloads/rss-feeds/ACS/lib/dictionaries/cif_core.dic
dictionary named 'cif_core.dic' version 2.4.2 from 2011-04-26.

Automatic conversion script
Id: cif_fix_values 2281 2013-09-26 08:29:07Z andrius 

 Adding full bibliography for 4122596.cif.
;
_cod_original_sg_symbol_H-M 'P-1   '
_cod_database_code 4122596

loop_
_symmetry_equiv_pos_as_xyz
'x, y, z'
'-x, -y, -z'

loop_
_atom_site_label
_atom_site_type_symbol
_atom_site_fract_x
_atom_site_fract_y
_atom_site_fract_z
_atom_site_U_iso_or_equiv
_atom_site_adp_type
_atom_site_occupancy
_atom_site_symmetry_multiplicity
_atom_site_calc_flag
_atom_site_refinement_flags
_atom_site_disorder_assembly
_atom_site_disorder_group
Au1 Au 0.55632(6) 0.11926(5) 0.84596(3) 0.02946(19) Uani 1 1 d U . .
Au2 Au 0.65964(5) 0.20614(5) 0.76595(3) 0.02574(18) Uani 1 1 d U . .
Au3 Au 0.65613(6) 0.02922(5) 0.75800(3) 0.0313(2) Uani 1 1 d U . .
Au4 Au 0.65637(5) 0.15909(5) 0.67736(3) 0.0290(2) Uani 1 1 d U . .
Au5 Au 0.83504(5) 0.07086(5) 0.71185(3) 0.02596(19) Uani 1 1 d U . .
Au6 Au 0.83516(6) 0.20322(5) 0.63863(3) 0.0306(2) Uani 1 1 d U . .
Au7 Au 0.83992(6) 0.02414(5) 0.62567(3) 0.0339(2) Uani 1 1 d U . .
P1A P 0.3773(4) 0.2012(4) 0.83851(19) 0.0370(13) Uani 1 1 d U . .
P1B P 0.7029(4) 0.0351(4) 0.88283(19) 0.0329(12) Uani 1 1 d U . .
P2 P 0.6741(4) 0.3566(3) 0.77239(18) 0.0269(11) Uani 1 1 d U . .
P3 P 0.6238(5) -0.1131(4) 0.75308(19) 0.0472(15) Uani 1 1 d U . .
P4 P 0.4910(4) 0.2254(4) 0.65676(19) 0.0338(12) Uani 1 1 d U . .
P5 P 0.9839(4) -0.0209(4) 0.74361(19) 0.0315(12) Uani 1 1 d U . .
P6 P 0.8417(4) 0.3494(4) 0.60294(19) 0.0339(12) Uani 1 1 d U . .
P7 P 0.8351(4) -0.0993(4) 0.5874(2) 0.0390(14) Uani 1 1 d U . .
C1O C 0.8346(13) -0.0651(12) 0.5247(4) 0.051(5) Uani 1 1 d GU . .
C2O C 0.9201(11) -0.1120(10) 0.4905(5) 0.073(6) Uani 1 1 d GU . .
H2O H 0.9804 -0.1678 0.4982 0.088 Uiso 1 1 calc R . .
C3O C 0.9175(11) -0.0773(12) 0.4451(5) 0.063(6) Uani 1 1 d GU . .
H3O H 0.9759 -0.1093 0.4218 0.076 Uiso 1 1 calc R . .
C4O C 0.8292(14) 0.0043(12) 0.4339(4) 0.074(6) Uani 1 1 d GU . .
H4O H 0.8274 0.0281 0.4028 0.089 Uiso 1 1 calc R . .
C5O C 0.7437(11) 0.0512(11) 0.4680(6) 0.078(6) Uani 1 1 d GU . .
H5O H 0.6834 0.1070 0.4603 0.093 Uiso 1 1 calc R . .
C6O C 0.7463(11) 0.0165(12) 0.5134(5) 0.075(6) Uani 1 1 d GU . .
H6O H 0.6879 0.0485 0.5368 0.090 Uiso 1 1 calc R . .
C1C C 0.6860(12) -0.0719(10) 0.9150(5) 0.049(5) Uani 1 1 d GU . .
C2C C 0.7702(9) -0.1588(12) 0.9253(6) 0.068(6) Uani 1 1 d GU . .
H2C H 0.8418 -0.1656 0.9141 0.082 Uiso 1 1 calc R . .
C3C C 0.7496(11) -0.2356(10) 0.9522(6) 0.079(6) Uani 1 1 d GU . .
H3C H 0.8071 -0.2949 0.9592 0.094 Uiso 1 1 calc R . .
C4C C 0.6449(14) -0.2256(10) 0.9686(5) 0.076(6) Uani 1 1 d GU . .
H4C H 0.6308 -0.2781 0.9869 0.091 Uiso 1 1 calc R . .
C5C C 0.5607(10) -0.1387(12) 0.9582(5) 0.068(6) Uani 1 1 d GU . .
H5C H 0.4891 -0.1318 0.9695 0.081 Uiso 1 1 calc R . .
C6C C 0.5813(10) -0.0619(9) 0.9314(5) 0.054(5) Uani 1 1 d GU . .
H6C H 0.5238 -0.0025 0.9243 0.065 Uiso 1 1 calc R . .
C1P C 0.9384(10) -0.2212(8) 0.5940(6) 0.052(5) Uani 1 1 d GU . .
C2P C 0.9185(9) -0.3073(11) 0.5954(6) 0.057(5) Uani 1 1 d GU . .
H2P H 0.8481 -0.3023 0.5956 0.068 Uiso 1 1 calc R . .
C3P C 1.0015(12) -0.4007(9) 0.5965(6) 0.065(6) Uani 1 1 d GU . .
H3P H 0.9879 -0.4595 0.5974 0.079 Uiso 1 1 calc R . .
C4P C 1.1044(11) -0.4081(8) 0.5962(6) 0.069(6) Uani 1 1 d GU . .
H4P H 1.1611 -0.4719 0.5970 0.083 Uiso 1 1 calc R . .
C5P C 1.1243(9) -0.3220(11) 0.5949(6) 0.062(6) Uani 1 1 d GU . .
H5P H 1.1947 -0.3271 0.5947 0.074 Uiso 1 1 calc R . .
C6P C 1.0413(11) -0.2286(9) 0.5938(6) 0.056(5) Uani 1 1 d GU . .
H6P H 1.0549 -0.1698 0.5928 0.067 Uiso 1 1 calc R . .
C1A C 0.2920(17) 0.1530(16) 0.8788(8) 0.047(5) Uani 1 1 d U . .
C2A C 0.202(2) 0.1361(18) 0.8679(10) 0.067(6) Uani 1 1 d U . .
H2A H 0.1857 0.1475 0.8378 0.080 Uiso 1 1 calc R . .
C3A C 0.140(2) 0.1002(18) 0.9069(9) 0.064(6) Uani 1 1 d U . .
H3A H 0.0816 0.0882 0.9009 0.077 Uiso 1 1 calc R . .
C4A C 0.159(2) 0.083(2) 0.9508(11) 0.083(7) Uani 1 1 d U . .
H4A H 0.1146 0.0630 0.9752 0.100 Uiso 1 1 calc R . .
C5A C 0.245(2) 0.096(2) 0.9567(11) 0.084(7) Uani 1 1 d U . .
H5A H 0.2634 0.0823 0.9865 0.101 Uiso 1 1 calc R . .
C6A C 0.309(2) 0.1287(19) 0.9230(10) 0.069(6) Uani 1 1 d U . .
H6A H 0.3684 0.1347 0.9309 0.083 Uiso 1 1 calc R . .
C1B C 0.3250(16) 0.3309(14) 0.8543(7) 0.038(4) Uani 1 1 d U . .
C2B C 0.3920(18) 0.3669(15) 0.8653(8) 0.047(5) Uani 1 1 d U . .
H2B H 0.4662 0.3270 0.8628 0.056 Uiso 1 1 calc R . .
C3B C 0.3501(19) 0.4642(16) 0.8806(8) 0.056(5) Uani 1 1 d U . .
H3B H 0.3964 0.4896 0.8891 0.067 Uiso 1 1 calc R . .
C4B C 0.2445(19) 0.5235(17) 0.8835(9) 0.060(6) Uani 1 1 d U . .
H4B H 0.2170 0.5892 0.8943 0.072 Uiso 1 1 calc R . .
C5B C 0.1780(19) 0.4859(17) 0.8704(8) 0.058(5) Uani 1 1 d U . .
H5B H 0.1046 0.5270 0.8710 0.070 Uiso 1 1 calc R . .
C6B C 0.2179(17) 0.3898(15) 0.8567(8) 0.051(5) Uani 1 1 d U . .
H6B H 0.1716 0.3635 0.8488 0.061 Uiso 1 1 calc R . .
C1D C 0.7094(14) 0.1090(14) 0.9256(7) 0.033(4) Uani 1 1 d U . .
C2D C 0.6208(16) 0.1923(14) 0.9410(7) 0.038(4) Uani 1 1 d U . .
H2D H 0.5583 0.2124 0.9279 0.046 Uiso 1 1 calc R . .
C3D C 0.6222(17) 0.2484(16) 0.9764(7) 0.044(5) Uani 1 1 d U . .
H3D H 0.5609 0.3057 0.9867 0.052 Uiso 1 1 calc R . .
C4D C 0.7097(17) 0.2205(15) 0.9951(8) 0.045(5) Uani 1 1 d U . .
H4D H 0.7109 0.2575 1.0189 0.054 Uiso 1 1 calc R . .
C5D C 0.7992(17) 0.1366(15) 0.9794(8) 0.046(5) Uani 1 1 d U . .
H5D H 0.8617 0.1172 0.9925 0.055 Uiso 1 1 calc R . .
C6D C 0.7994(16) 0.0809(16) 0.9452(8) 0.046(5) Uani 1 1 d U . .
H6D H 0.8611 0.0235 0.9353 0.055 Uiso 1 1 calc R . .
C1E C 0.7426(16) 0.3522(14) 0.8198(8) 0.038(4) Uani 1 1 d U . .
C2E C 0.8537(17) 0.3143(15) 0.8115(8) 0.044(5) Uani 1 1 d U . .
H2E H 0.8936 0.2930 0.7820 0.053 Uiso 1 1 calc R . .
C3E C 0.9042(18) 0.3089(15) 0.8482(8) 0.049(5) Uani 1 1 d U . .
H3E H 0.9800 0.2845 0.8433 0.058 Uiso 1 1 calc R . .
C4E C 0.8488(17) 0.3372(15) 0.8901(8) 0.048(5) Uani 1 1 d U . .
H4E H 0.8854 0.3304 0.9147 0.058 Uiso 1 1 calc R . .
C5E C 0.7398(17) 0.3756(16) 0.8976(8) 0.050(5) Uani 1 1 d U . .
H5E H 0.7010 0.3975 0.9271 0.060 Uiso 1 1 calc R . .
C6E C 0.6831(18) 0.3832(15) 0.8611(8) 0.050(5) Uani 1 1 d U . .
H6E H 0.6073 0.4089 0.8659 0.059 Uiso 1 1 calc R . .
C1F C 0.5540(14) 0.4689(12) 0.7779(6) 0.027(4) Uani 1 1 d U . .
C2F C 0.4620(15) 0.4691(14) 0.7651(7) 0.034(4) Uani 1 1 d U . .
H2F H 0.4627 0.4085 0.7565 0.041 Uiso 1 1 calc R . .
C3F C 0.3727(15) 0.5535(14) 0.7648(7) 0.036(4) Uani 1 1 d U . .
H3F H 0.3128 0.5532 0.7544 0.043 Uiso 1 1 calc R . .
C4F C 0.3703(16) 0.6398(15) 0.7799(7) 0.042(4) Uani 1 1 d U . .
H4F H 0.3064 0.6983 0.7814 0.050 Uiso 1 1 calc R . .
C5F C 0.4576(15) 0.6433(14) 0.7927(7) 0.038(4) Uani 1 1 d U . .
H5F H 0.4550 0.7042 0.8020 0.045 Uiso 1 1 calc R . .
C6F C 0.5477(14) 0.5594(13) 0.7921(7) 0.033(4) Uani 1 1 d U . .
H6F H 0.6079 0.5617 0.8014 0.039 Uiso 1 1 calc R . .
C1G C 0.7132(18) -0.2255(16) 0.7748(9) 0.052(5) Uani 1 1 d U . .
C2G C 0.7594(19) -0.2309(18) 0.8116(9) 0.060(5) Uani 1 1 d U . .
H2G H 0.7431 -0.1691 0.8245 0.072 Uiso 1 1 calc R . .
C3G C 0.826(2) -0.3136(19) 0.8322(11) 0.074(6) Uani 1 1 d U . .
H3G H 0.8555 -0.3098 0.8575 0.088 Uiso 1 1 calc R . .
C4G C 0.848(2) -0.406(2) 0.8135(12) 0.093(7) Uani 1 1 d U . .
H4G H 0.8909 -0.4670 0.8272 0.111 Uiso 1 1 calc R . .
C5G C 0.808(2) -0.407(2) 0.7766(12) 0.088(7) Uani 1 1 d U . .
H5G H 0.8259 -0.4695 0.7639 0.106 Uiso 1 1 calc R . .
C6G C 0.739(2) -0.3176(19) 0.7552(10) 0.073(6) Uani 1 1 d U . .
H6G H 0.7110 -0.3204 0.7290 0.087 Uiso 1 1 calc R . .
C1H C 0.4971(17) -0.1084(15) 0.7833(8) 0.045(5) Uani 1 1 d U . .
C2H C 0.405(2) -0.0962(17) 0.7637(9) 0.062(5) Uani 1 1 d U . .
H2H H 0.4088 -0.0902 0.7314 0.074 Uiso 1 1 calc R . .
C3H C 0.311(2) -0.0934(17) 0.7935(10) 0.061(5) Uani 1 1 d U . .
H3H H 0.2517 -0.0857 0.7803 0.074 Uiso 1 1 calc R . .
C4H C 0.301(2) -0.1005(17) 0.8364(10) 0.063(6) Uani 1 1 d U . .
H4H H 0.2364 -0.1008 0.8547 0.076 Uiso 1 1 calc R . .
C5H C 0.3810(17) -0.1075(16) 0.8556(9) 0.052(5) Uani 1 1 d U . .
H5H H 0.3711 -0.1090 0.8882 0.063 Uiso 1 1 calc R . .
C6H C 0.4766(16) -0.1127(14) 0.8313(8) 0.040(4) Uani 1 1 d U . .
H6H H 0.5316 -0.1194 0.8473 0.048 Uiso 1 1 calc R . .
C1I C 0.4375(13) 0.3607(13) 0.6514(7) 0.030(4) Uani 1 1 d U . .
C2I C 0.5083(16) 0.4062(14) 0.6308(7) 0.038(4) Uani 1 1 d U . .
H2I H 0.5806 0.3660 0.6193 0.046 Uiso 1 1 calc R . .
C3I C 0.4734(16) 0.5085(15) 0.6273(8) 0.045(5) Uani 1 1 d U . .
H3I H 0.5210 0.5393 0.6128 0.054 Uiso 1 1 calc R . .
C4I C 0.3688(16) 0.5663(16) 0.6447(8) 0.047(5) Uani 1 1 d U . .
H4I H 0.3451 0.6370 0.6434 0.056 Uiso 1 1 calc R . .
C5I C 0.2999(17) 0.5232(16) 0.6638(8) 0.046(5) Uani 1 1 d U . .
H5I H 0.2278 0.5648 0.6748 0.055 Uiso 1 1 calc R . .
C6I C 0.3298(15) 0.4214(14) 0.6679(7) 0.038(4) Uani 1 1 d U . .
H6I H 0.2798 0.3927 0.6814 0.046 Uiso 1 1 calc R . .
C1J C 0.4781(16) 0.1890(14) 0.6026(7) 0.038(4) Uani 1 1 d U . .
C2J C 0.4845(19) 0.2463(18) 0.5627(9) 0.061(5) Uani 1 1 d U . .
H2J H 0.4947 0.3065 0.5631 0.073 Uiso 1 1 calc R . .
C3J C 0.476(2) 0.2155(19) 0.5205(10) 0.067(6) Uani 1 1 d U . .
H3J H 0.4864 0.2509 0.4923 0.081 Uiso 1 1 calc R . .
C4J C 0.453(2) 0.1376(19) 0.5222(10) 0.068(6) Uani 1 1 d U . .
H4J H 0.4473 0.1170 0.4942 0.081 Uiso 1 1 calc R . .
C5J C 0.437(2) 0.084(2) 0.5603(10) 0.076(6) Uani 1 1 d U . .
H5J H 0.4203 0.0278 0.5599 0.091 Uiso 1 1 calc R . .
C6J C 0.4466(19) 0.1166(18) 0.6019(9) 0.060(5) Uani 1 1 d U . .
H6J H 0.4292 0.0841 0.6301 0.073 Uiso 1 1 calc R . .
C1K C 1.1073(15) -0.0263(14) 0.7087(7) 0.038(4) Uani 1 1 d U . .
C2K C 1.1238(16) 0.0607(15) 0.6958(7) 0.039(4) Uani 1 1 d U . .
H2K H 1.0690 0.1229 0.7053 0.047 Uiso 1 1 calc R . .
C3K C 1.2182(17) 0.0589(16) 0.6696(8) 0.047(5) Uani 1 1 d U . .
H3K H 1.2282 0.1198 0.6619 0.057 Uiso 1 1 calc R . .
C4K C 1.3021(18) -0.0332(16) 0.6534(8) 0.052(5) Uani 1 1 d U . .
H4K H 1.3674 -0.0355 0.6350 0.063 Uiso 1 1 calc R . .
C5K C 1.2813(19) -0.1180(18) 0.6665(9) 0.057(5) Uani 1 1 d U . .
H5K H 1.3340 -0.1800 0.6556 0.068 Uiso 1 1 calc R . .
C6K C 1.1896(17) -0.1187(16) 0.6941(8) 0.051(5) Uani 1 1 d U . .
H6K H 1.1813 -0.1799 0.7034 0.061 Uiso 1 1 calc R . .
C1L C 1.0042(15) -0.1523(14) 0.7522(7) 0.034(4) Uani 1 1 d U . .
C2L C 0.9751(14) -0.1921(13) 0.7199(7) 0.032(4) Uani 1 1 d U . .
H2L H 0.9376 -0.1493 0.6971 0.039 Uiso 1 1 calc R . .
C3L C 1.0005(15) -0.2949(14) 0.7205(8) 0.039(4) Uani 1 1 d U . .
H3L H 0.9805 -0.3230 0.6987 0.047 Uiso 1 1 calc R . .
C4L C 1.0534(16) -0.3518(15) 0.7527(8) 0.046(5) Uani 1 1 d U . .
H4L H 1.0764 -0.4222 0.7518 0.055 Uiso 1 1 calc R . .
C5L C 1.0773(16) -0.3137(15) 0.7879(8) 0.044(5) Uani 1 1 d U . .
H5L H 1.1074 -0.3560 0.8125 0.053 Uiso 1 1 calc R . .
C6L C 1.0559(16) -0.2133(15) 0.7857(8) 0.042(4) Uani 1 1 d U . .
H6L H 1.0769 -0.1862 0.8075 0.050 Uiso 1 1 calc R . .
C1M C 0.7617(15) 0.3796(14) 0.5581(7) 0.036(4) Uani 1 1 d U . .
C2M C 0.7554(16) 0.3044(16) 0.5383(8) 0.045(5) Uani 1 1 d U . .
H2M H 0.7925 0.2374 0.5485 0.054 Uiso 1 1 calc R . .
C3M C 0.6972(16) 0.3217(16) 0.5038(8) 0.046(5) Uani 1 1 d U . .
H3M H 0.6938 0.2672 0.4909 0.055 Uiso 1 1 calc R . .
C4M C 0.6434(17) 0.4186(17) 0.4881(8) 0.052(5) Uani 1 1 d U . .
H4M H 0.6029 0.4317 0.4643 0.062 Uiso 1 1 calc R . .
C5M C 0.6503(16) 0.4977(16) 0.5084(8) 0.048(5) Uani 1 1 d U . .
H5M H 0.6127 0.5648 0.4985 0.058 Uiso 1 1 calc R . .
C6M C 0.7111(16) 0.4786(15) 0.5426(8) 0.043(5) Uani 1 1 d U . .
H6M H 0.7182 0.5316 0.5552 0.051 Uiso 1 1 calc R . .
C1N C 0.9716(16) 0.3506(14) 0.5762(8) 0.041(4) Uani 1 1 d U . .
C2N C 1.0464(17) 0.3218(16) 0.6030(9) 0.051(5) Uani 1 1 d U . .
H2N H 1.0304 0.3007 0.6340 0.061 Uiso 1 1 calc R . .
C3N C 1.1504(18) 0.3227(17) 0.5852(9) 0.056(5) Uani 1 1 d U . .
H3N H 1.2020 0.3072 0.6044 0.067 Uiso 1 1 calc R . .
C4N C 1.1716(17) 0.3468(15) 0.5396(8) 0.048(5) Uani 1 1 d U . .
H4N H 1.2399 0.3473 0.5268 0.058 Uiso 1 1 calc R . .
C5N C 1.0970(17) 0.3704(15) 0.5119(8) 0.048(5) Uani 1 1 d U . .
H5N H 1.1144 0.3849 0.4800 0.057 Uiso 1 1 calc R . .
C6N C 0.9947(17) 0.3731(14) 0.5308(8) 0.043(4) Uani 1 1 d U . .
H6N H 0.9420 0.3904 0.5119 0.051 Uiso 1 1 calc R . .
C1WW C 0.3381(18) 0.1908(18) 0.7856(8) 0.057(6) Uani 1 1 d U . .
H1W1 H 0.3621 0.1196 0.7791 0.069 Uiso 1 1 calc R . .
H1W2 H 0.2594 0.2222 0.7886 0.069 Uiso 1 1 calc R . .
C2WW C 0.3876(17) 0.2417(16) 0.7481(8) 0.050(5) Uani 1 1 d U . .
H2W1 H 0.4591 0.2327 0.7532 0.060 Uiso 1 1 calc R . .
H2W2 H 0.3429 0.3141 0.7468 0.060 Uiso 1 1 calc R . .
C3WW C 0.3981(15) 0.1910(15) 0.6994(6) 0.037(5) Uani 1 1 d U . .
H3W1 H 0.3276 0.2161 0.6897 0.044 Uiso 1 1 calc R . .
H3W2 H 0.4241 0.1174 0.7037 0.044 Uiso 1 1 calc R . .
C1XX C 0.8366(15) -0.0142(14) 0.8481(7) 0.038(5) Uani 1 1 d U . .
H1X1 H 0.8859 -0.0645 0.8670 0.045 Uiso 1 1 calc R . .
H1X2 H 0.8345 -0.0487 0.8220 0.045 Uiso 1 1 calc R . .
C2XX C 0.8804(12) 0.0646(12) 0.8296(6) 0.023(4) Uani 1 1 d U . .
H2X1 H 0.8281 0.1180 0.8130 0.028 Uiso 1 1 calc R . .
H2X2 H 0.8888 0.0949 0.8557 0.028 Uiso 1 1 calc R . .
C3XX C 0.9856(14) 0.0251(13) 0.7980(6) 0.029(4) Uani 1 1 d U . .
H3X1 H 1.0365 -0.0302 0.8144 0.035 Uiso 1 1 calc R . .
H3X2 H 1.0132 0.0788 0.7908 0.035 Uiso 1 1 calc R . .
C1YY C 0.7610(14) 0.3828(13) 0.7221(7) 0.031(4) Uani 1 1 d U . .
H1Y1 H 0.7973 0.4211 0.7317 0.037 Uiso 1 1 calc R . .
H1Y2 H 0.8168 0.3185 0.7108 0.037 Uiso 1 1 calc R . .
C2YY C 0.7056(15) 0.4408(14) 0.6825(7) 0.038(4) Uani 1 1 d U . .
H2Y1 H 0.6528 0.5071 0.6929 0.046 Uiso 1 1 calc R . .
H2Y2 H 0.6665 0.4046 0.6735 0.046 Uiso 1 1 calc R . .
C3YY C 0.7839(16) 0.4552(13) 0.6407(7) 0.039(5) Uani 1 1 d U . .
H3Y1 H 0.8422 0.4643 0.6513 0.047 Uiso 1 1 calc R . .
H3Y2 H 0.7463 0.5168 0.6231 0.047 Uiso 1 1 calc R . .
C1ZZ C 0.614(2) -0.122(2) 0.6920(9) 0.070(6) Uani 1 1 d U . .
H1Z1 H 0.5942 -0.1790 0.6896 0.083 Uiso 1 1 calc R . .
H1Z2 H 0.5590 -0.0602 0.6817 0.083 Uiso 1 1 calc R . .
C2ZZ C 0.712(2) -0.1370(18) 0.6651(8) 0.061(5) Uani 1 1 d U . .
H2Z1 H 0.7602 -0.2079 0.6688 0.073 Uiso 1 1 calc R . .
H2Z2 H 0.7428 -0.0957 0.6762 0.073 Uiso 1 1 calc R . .
C3ZZ C 0.7082(16) -0.1105(15) 0.6119(7) 0.042(5) Uani 1 1 d U . .
H3Z1 H 0.6474 -0.0468 0.6074 0.050 Uiso 1 1 calc R . .
H3Z2 H 0.7010 -0.1641 0.5973 0.050 Uiso 1 1 calc R . .
C1 C 0.503(2) 0.3586(17) 0.0906(9) 0.079(8) Uani 1 1 d DU . .
H1A H 0.5692 0.3276 0.1035 0.118 Uiso 1 1 calc R . .
H1B H 0.4957 0.3091 0.0739 0.118 Uiso 1 1 calc R . .
H1C H 0.4421 0.3830 0.1155 0.118 Uiso 1 1 calc R . .
O1 O 0.5078(16) 0.4399(13) 0.0602(7) 0.082(5) Uani 1 1 d DU . .
H1 H 0.4629 0.4541 0.0428 0.123 Uiso 1 1 calc R . .
C2 C 0.2589(18) 0.504(2) 0.0043(12) 0.079(10) Uani 0.84(2) 1 d PDU A 1
H2Q H 0.2331 0.4762 0.0337 0.119 Uiso 0.84(2) 1 calc PR A 1
H2R H 0.2423 0.4788 -0.0208 0.119 Uiso 0.84(2) 1 calc PR A 1
H2S H 0.2240 0.5770 0.0038 0.119 Uiso 0.84(2) 1 calc PR A 1
O2 O 0.3707(14) 0.4747(14) -0.0010(7) 0.061(6) Uani 0.84(2) 1 d PDU A 1
H2 H 0.3885 0.5182 -0.0173 0.092 Uiso 0.84(2) 1 calc PR A 1
C3 C 0.995(4) 0.618(4) 0.9816(15) 0.116(18) Uani 0.67(3) 1 d PDU B 2
H3Q H 0.9981 0.6798 0.9663 0.174 Uiso 0.67(3) 1 calc PR B 2
H3R H 0.9469 0.5988 0.9683 0.174 Uiso 0.67(3) 1 calc PR B 2
H3S H 1.0664 0.5643 0.9773 0.174 Uiso 0.67(3) 1 calc PR B 2
O3 O 0.955(4) 0.632(4) 1.0298(15) 0.164(16) Uani 0.67(3) 1 d PDU B 2
H3 H 0.9669 0.6794 1.0377 0.245 Uiso 0.67(3) 1 calc PR B 2
C4 C 1.052(9) 0.538(8) 1.038(3) 0.20(2) Uani 0.49(3) 1 d PDU C 3
H4Q H 1.1105 0.4827 1.0497 0.296 Uiso 0.49(3) 1 calc PR C 3
H4R H 1.0206 0.5114 1.0186 0.296 Uiso 0.49(3) 1 calc PR C 3
H4S H 0.9970 0.5720 1.0635 0.296 Uiso 0.49(3) 1 calc PR C 3
O4 O 1.092(8) 0.608(8) 1.011(4) 0.24(3) Uani 0.49(3) 1 d PDU C 3
H4 H 1.1462 0.6053 1.0200 0.364 Uiso 0.49(3) 1 calc PR C 3
B1 B 0.076(3) 0.803(3) 0.9190(14) 0.078(8) Uani 1 1 d U . .
B2 B 0.5656(19) 0.7372(17) 0.6009(9) 0.038(5) Uani 1 1 d U . .
B3 B 0.914(2) 0.662(2) 0.2688(11) 0.060(7) Uani 1 1 d U . .
F1 F 0.0195(17) 0.8409(15) 0.9607(8) 0.126(7) Uani 1 1 d U . .
F2 F 0.0324(12) 0.7562(11) 0.9015(6) 0.083(4) Uani 1 1 d U . .
F3 F 0.1807(12) 0.7599(11) 0.9208(6) 0.088(5) Uani 1 1 d U . .
F4 F 0.0584(13) 0.8967(13) 0.8949(7) 0.099(5) Uani 1 1 d U . .
F5 F 0.5006(9) 0.7033(9) 0.5858(4) 0.052(3) Uani 1 1 d U . .
F6 F 0.5785(11) 0.7020(10) 0.6444(5) 0.070(4) Uani 1 1 d U . .
F7 F 0.6663(10) 0.7008(9) 0.5735(5) 0.061(4) Uani 1 1 d U . .
F8 F 0.5240(9) 0.8399(8) 0.5990(4) 0.045(3) Uani 1 1 d U . .
F9 F 1.0174(10) 0.6088(11) 0.2791(5) 0.075(4) Uani 1 1 d U . .
F10 F 0.9095(12) 0.7499(11) 0.2437(6) 0.087(5) Uani 1 1 d U . .
F11 F 0.8848(12) 0.6098(11) 0.2459(6) 0.086(5) Uani 1 1 d U . .
F12 F 0.8445(11) 0.6907(11) 0.3113(6) 0.080(4) Uani 1 1 d U . .

loop_
_atom_site_aniso_label
_atom_site_aniso_U_11
_atom_site_aniso_U_22
_atom_site_aniso_U_33
_atom_site_aniso_U_23
_atom_site_aniso_U_13
_atom_site_aniso_U_12
Au1 0.0261(4) 0.0296(4) 0.0303(4) -0.0052(3) 0.0023(3) -0.0109(3)
Au2 0.0210(4) 0.0216(4) 0.0359(5) -0.0098(3) 0.0040(3) -0.0116(3)
Au3 0.0341(4) 0.0287(4) 0.0357(5) -0.0135(4) 0.0107(4) -0.0217(3)
Au4 0.0183(4) 0.0249(4) 0.0441(5) -0.0141(3) 0.0036(3) -0.0095(3)
Au5 0.0203(4) 0.0189(3) 0.0372(5) -0.0084(3) 0.0054(3) -0.0092(3)
Au6 0.0250(4) 0.0249(4) 0.0400(5) -0.0058(3) 0.0057(3) -0.0120(3)
Au7 0.0260(4) 0.0306(4) 0.0434(5) -0.0179(4) 0.0049(4) -0.0101(3)
P1A 0.029(3) 0.042(3) 0.033(3) -0.013(2) -0.001(2) -0.005(2)
P1B 0.032(3) 0.030(3) 0.038(3) -0.002(2) -0.004(2) -0.013(2)
P2 0.021(2) 0.024(2) 0.034(3) -0.004(2) 0.004(2) -0.0112(19)
P3 0.082(4) 0.052(3) 0.028(3) -0.006(3) 0.008(3) -0.053(3)
P4 0.026(3) 0.043(3) 0.036(3) -0.014(2) 0.002(2) -0.016(2)
P5 0.022(2) 0.027(2) 0.046(3) -0.011(2) 0.001(2) -0.0103(19)
P6 0.029(3) 0.027(2) 0.042(3) -0.004(2) 0.006(2) -0.013(2)
P7 0.025(3) 0.037(3) 0.052(4) -0.020(3) 0.001(3) -0.009(2)
C1O 0.051(8) 0.051(8) 0.042(8) -0.001(7) -0.002(7) -0.013(6)
C2O 0.071(9) 0.067(9) 0.064(9) -0.001(7) -0.011(7) -0.010(7)
C3O 0.064(8) 0.056(8) 0.056(8) 0.003(7) -0.007(7) -0.013(6)
C4O 0.076(9) 0.077(9) 0.066(9) -0.001(7) -0.007(7) -0.029(7)
C5O 0.076(9) 0.080(9) 0.074(9) -0.004(7) -0.012(7) -0.028(7)
C6O 0.074(9) 0.075(9) 0.068(9) -0.003(7) -0.008(7) -0.025(7)
C1C 0.046(7) 0.051(8) 0.055(8) 0.000(7) -0.008(7) -0.025(6)
C2C 0.063(8) 0.061(8) 0.075(9) 0.011(7) -0.007(7) -0.025(7)
C3C 0.072(9) 0.071(9) 0.082(9) 0.011(7) -0.010(7) -0.023(7)
C4C 0.075(9) 0.068(9) 0.079(9) 0.003(7) -0.005(7) -0.029(7)
C5C 0.063(8) 0.070(9) 0.068(9) 0.003(7) -0.007(7) -0.027(7)
C6C 0.049(8) 0.058(8) 0.058(8) -0.001(7) -0.003(7) -0.026(6)
C1P 0.052(8) 0.052(8) 0.054(8) -0.017(7) -0.008(7) -0.020(6)
C2P 0.056(8) 0.052(8) 0.063(8) -0.013(7) -0.008(7) -0.019(6)
C3P 0.065(8) 0.061(8) 0.071(9) -0.016(7) -0.012(7) -0.021(7)
C4P 0.064(8) 0.064(8) 0.071(9) -0.007(7) -0.007(7) -0.017(7)
C5P 0.060(8) 0.056(8) 0.061(9) -0.006(7) -0.006(7) -0.015(6)
C6P 0.056(8) 0.056(8) 0.056(8) -0.006(7) -0.005(7) -0.023(6)
C1A 0.039(7) 0.048(8) 0.057(8) -0.008(7) -0.011(7) -0.016(6)
C2A 0.060(8) 0.063(8) 0.069(9) -0.005(7) -0.004(7) -0.020(7)
C3A 0.063(8) 0.061(8) 0.069(9) -0.001(7) -0.005(7) -0.029(7)
C4A 0.082(9) 0.082(9) 0.083(9) 0.001(7) -0.011(7) -0.033(7)
C5A 0.075(9) 0.085(9) 0.083(9) 0.012(7) -0.008(7) -0.029(7)
C6A 0.060(8) 0.070(9) 0.074(9) 0.002(7) -0.003(7) -0.027(7)
C1B 0.036(7) 0.035(7) 0.042(8) 0.003(6) 0.002(6) -0.017(6)
C2B 0.047(8) 0.041(7) 0.045(8) -0.002(7) -0.003(7) -0.012(6)
C3B 0.057(8) 0.050(8) 0.055(8) -0.006(7) -0.008(7) -0.015(6)
C4B 0.062(8) 0.049(8) 0.057(8) 0.000(7) -0.002(7) -0.014(6)
C5B 0.054(8) 0.047(8) 0.061(8) 0.007(7) -0.003(7) -0.013(6)
C6B 0.047(8) 0.043(7) 0.058(8) 0.002(7) -0.002(7) -0.019(6)
C1D 0.025(7) 0.035(7) 0.038(7) 0.003(6) -0.005(6) -0.013(5)
C2D 0.040(7) 0.043(7) 0.037(8) 0.000(6) -0.008(6) -0.021(6)
C3D 0.045(7) 0.046(7) 0.041(8) -0.005(6) -0.008(6) -0.019(6)
C4D 0.050(7) 0.044(7) 0.049(8) -0.009(6) -0.010(6) -0.025(6)
C5D 0.044(7) 0.048(8) 0.048(8) -0.001(7) -0.012(6) -0.018(6)
C6D 0.038(7) 0.046(7) 0.047(8) 0.001(7) -0.007(6) -0.013(6)
C1E 0.046(7) 0.027(7) 0.050(8) -0.004(6) -0.009(6) -0.022(6)
C2E 0.048(7) 0.040(7) 0.049(8) -0.006(6) -0.003(6) -0.023(6)
C3E 0.046(8) 0.045(8) 0.055(8) -0.001(7) -0.013(7) -0.016(6)
C4E 0.050(8) 0.048(8) 0.055(8) -0.005(7) -0.017(7) -0.023(6)
C5E 0.051(8) 0.050(8) 0.051(8) -0.009(7) -0.014(7) -0.018(6)
C6E 0.049(8) 0.045(8) 0.053(8) 0.002(7) -0.009(7) -0.017(6)
C1F 0.034(7) 0.019(6) 0.030(7) -0.002(6) 0.000(6) -0.015(5)
C2F 0.040(7) 0.034(7) 0.033(7) -0.006(6) 0.004(6) -0.022(6)
C3F 0.029(7) 0.039(7) 0.037(7) 0.002(6) -0.001(6) -0.014(6)
C4F 0.037(7) 0.038(7) 0.044(8) -0.001(6) -0.009(6) -0.007(6)
C5F 0.042(7) 0.031(7) 0.041(8) -0.009(6) -0.003(6) -0.014(6)
C6F 0.028(7) 0.031(7) 0.041(7) -0.003(6) -0.002(6) -0.014(5)
C1G 0.054(8) 0.047(7) 0.066(9) -0.012(7) 0.005(7) -0.036(6)
C2G 0.058(8) 0.051(8) 0.070(9) 0.009(7) -0.005(7) -0.026(6)
C3G 0.070(9) 0.065(8) 0.086(9) 0.009(7) -0.009(7) -0.032(7)
C4G 0.086(9) 0.078(9) 0.103(10) 0.011(8) -0.001(8) -0.033(7)
C5G 0.086(9) 0.078(9) 0.100(10) -0.005(8) -0.004(8) -0.037(7)
C6G 0.072(9) 0.066(8) 0.086(9) -0.010(7) -0.002(7) -0.038(7)
C1H 0.047(7) 0.042(7) 0.056(8) 0.001(7) -0.011(7) -0.027(6)
C2H 0.069(8) 0.054(8) 0.063(9) 0.003(7) -0.014(7) -0.026(7)
C3H 0.056(8) 0.060(8) 0.075(9) -0.003(7) -0.015(7) -0.028(6)
C4H 0.058(8) 0.057(8) 0.070(9) -0.004(7) -0.003(7) -0.020(7)
C5H 0.047(8) 0.048(8) 0.058(8) -0.008(7) 0.003(7) -0.019(6)
C6H 0.033(7) 0.036(7) 0.048(8) -0.006(6) -0.002(6) -0.011(6)
C1I 0.021(6) 0.034(7) 0.031(7) -0.015(6) -0.001(6) -0.006(5)
C2I 0.034(7) 0.038(7) 0.036(7) -0.003(6) 0.003(6) -0.011(6)
C3I 0.039(7) 0.049(8) 0.045(8) -0.001(7) -0.002(6) -0.016(6)
C4I 0.040(7) 0.046(8) 0.049(8) -0.005(7) -0.004(6) -0.012(6)
C5I 0.038(7) 0.049(8) 0.051(8) -0.006(7) -0.006(6) -0.016(6)
C6I 0.029(7) 0.044(7) 0.042(8) -0.009(6) -0.004(6) -0.014(6)
C1J 0.051(7) 0.036(7) 0.033(7) 0.000(6) -0.005(6) -0.025(6)
C2J 0.068(8) 0.059(8) 0.055(8) -0.009(7) -0.011(7) -0.024(7)
C3J 0.071(8) 0.067(8) 0.065(9) -0.001(7) -0.014(7) -0.027(7)
C4J 0.077(9) 0.063(8) 0.068(9) -0.001(7) -0.020(7) -0.030(7)
C5J 0.079(9) 0.079(9) 0.072(9) -0.009(7) -0.016(7) -0.031(7)
C6J 0.065(8) 0.067(8) 0.056(8) -0.008(7) -0.010(7) -0.032(7)
C1K 0.037(7) 0.039(7) 0.045(8) -0.011(6) 0.002(6) -0.023(6)
C2K 0.040(7) 0.039(7) 0.042(8) -0.002(6) 0.002(6) -0.023(6)
C3K 0.048(8) 0.048(7) 0.050(8) -0.009(7) 0.000(6) -0.026(6)
C4K 0.047(8) 0.054(8) 0.065(8) -0.012(7) 0.001(7) -0.031(6)
C5K 0.053(8) 0.055(8) 0.065(9) -0.012(7) 0.000(7) -0.027(6)
C6K 0.048(8) 0.047(7) 0.059(8) -0.004(7) 0.000(7) -0.024(6)
C1L 0.033(7) 0.033(7) 0.042(8) -0.003(6) -0.005(6) -0.019(6)
C2L 0.025(7) 0.032(7) 0.041(8) -0.004(6) -0.001(6) -0.015(5)
C3L 0.039(7) 0.038(7) 0.047(8) -0.010(6) -0.001(6) -0.023(6)
C4L 0.044(7) 0.036(7) 0.052(8) -0.005(7) 0.004(7) -0.015(6)
C5L 0.039(7) 0.043(7) 0.048(8) 0.000(7) -0.006(6) -0.014(6)
C6L 0.039(7) 0.040(7) 0.045(8) -0.002(6) -0.005(6) -0.017(6)
C1M 0.030(7) 0.034(7) 0.040(8) 0.008(6) -0.003(6) -0.013(6)
C2M 0.045(7) 0.039(7) 0.048(8) 0.000(6) 0.002(6) -0.019(6)
C3M 0.043(7) 0.045(7) 0.047(8) 0.000(7) 0.000(6) -0.020(6)
C4M 0.042(7) 0.059(8) 0.053(8) 0.004(7) -0.007(7) -0.020(6)
C5M 0.041(7) 0.045(8) 0.055(8) 0.004(7) -0.003(7) -0.017(6)
C6M 0.038(7) 0.040(7) 0.047(8) 0.005(6) -0.006(6) -0.014(6)
C1N 0.040(7) 0.035(7) 0.051(8) -0.003(6) 0.004(6) -0.022(6)
C2N 0.042(7) 0.053(8) 0.059(8) -0.002(7) 0.001(7) -0.024(6)
C3N 0.048(8) 0.057(8) 0.063(8) -0.002(7) -0.007(7) -0.021(6)
C4N 0.042(7) 0.046(7) 0.060(8) 0.000(7) -0.003(7) -0.025(6)
C5N 0.047(8) 0.042(7) 0.053(8) 0.001(7) 0.001(7) -0.021(6)
C6N 0.044(7) 0.033(7) 0.050(8) -0.001(6) -0.004(6) -0.016(6)
C1WW 0.050(8) 0.066(9) 0.050(9) -0.002(7) -0.017(7) -0.013(7)
C2WW 0.044(8) 0.049(8) 0.054(8) -0.002(7) -0.011(7) -0.014(6)
C3WW 0.032(7) 0.044(8) 0.026(8) 0.005(6) -0.009(6) -0.006(6)
C1XX 0.041(8) 0.037(7) 0.041(8) -0.002(7) -0.005(7) -0.022(6)
C2XX 0.018(6) 0.028(7) 0.027(7) 0.004(6) -0.010(6) -0.010(5)
C3XX 0.028(7) 0.028(7) 0.029(7) -0.007(6) -0.002(6) -0.009(6)
C1YY 0.031(7) 0.028(7) 0.038(8) 0.001(6) 0.000(6) -0.020(6)
C2YY 0.035(7) 0.033(7) 0.038(8) -0.005(6) 0.007(6) -0.011(6)
C3YY 0.039(8) 0.027(7) 0.042(8) -0.003(6) 0.006(7) -0.010(6)
C1ZZ 0.073(9) 0.070(9) 0.070(10) -0.018(8) -0.008(8) -0.031(7)
C2ZZ 0.064(8) 0.062(8) 0.061(9) -0.019(7) -0.009(7) -0.027(7)
C3ZZ 0.040(8) 0.042(8) 0.046(8) -0.008(7) -0.004(7) -0.019(6)
C1 0.089(11) 0.073(11) 0.068(11) -0.007(8) -0.011(8) -0.026(8)
O1 0.088(9) 0.074(8) 0.079(9) -0.009(7) -0.012(7) -0.027(7)
C2 0.084(12) 0.080(12) 0.075(13) -0.006(9) -0.016(9) -0.031(9)
O2 0.057(9) 0.064(9) 0.058(9) 0.002(7) -0.007(7) -0.021(7)
C3 0.114(19) 0.116(19) 0.115(19) -0.002(9) -0.019(10) -0.043(11)
O3 0.162(17) 0.164(17) 0.164(17) -0.009(9) -0.031(9) -0.061(10)
C4 0.20(2) 0.20(2) 0.20(2) -0.010(9) -0.037(10) -0.077(11)
O4 0.24(3) 0.24(3) 0.24(3) -0.011(10) -0.042(10) -0.091(13)
B1 0.075(10) 0.084(10) 0.085(11) -0.011(8) -0.024(8) -0.035(8)
B2 0.041(8) 0.038(8) 0.046(9) -0.006(7) -0.008(7) -0.025(7)
B3 0.060(9) 0.064(9) 0.065(10) -0.009(8) -0.014(8) -0.029(7)
F1 0.127(10) 0.139(10) 0.121(10) -0.027(8) -0.020(8) -0.054(8)
F2 0.077(7) 0.081(8) 0.100(9) -0.017(7) -0.030(7) -0.031(6)
F3 0.075(8) 0.080(8) 0.110(9) -0.016(7) -0.034(7) -0.020(6)
F4 0.081(8) 0.097(8) 0.124(9) -0.001(7) -0.032(7) -0.035(7)
F5 0.056(6) 0.059(6) 0.053(7) -0.008(5) -0.010(5) -0.032(5)
F6 0.077(7) 0.067(7) 0.068(7) -0.002(6) -0.016(6) -0.029(6)
F7 0.054(6) 0.061(6) 0.069(7) -0.022(6) 0.003(6) -0.023(5)
F8 0.039(5) 0.038(5) 0.056(6) -0.008(5) 0.002(5) -0.014(4)
F9 0.046(6) 0.090(8) 0.082(8) -0.002(6) -0.014(6) -0.020(6)
F10 0.086(8) 0.075(7) 0.099(9) -0.005(7) -0.014(7) -0.032(6)
F11 0.094(8) 0.077(7) 0.101(9) -0.024(7) -0.029(7) -0.036(6)
F12 0.060(7) 0.094(8) 0.087(8) -0.022(7) -0.013(6) -0.025(6)

loop_
_atom_type_symbol
_atom_type_description
_atom_type_scat_dispersion_real
_atom_type_scat_dispersion_imag
_atom_type_scat_source
C C 0.0033 0.0016 'International Tables Vol C Tables 4.2.6.8 and 6.1.1.4'
H H 0.0000 0.0000 'International Tables Vol C Tables 4.2.6.8 and 6.1.1.4'
B B 0.0013 0.0007 'International Tables Vol C Tables 4.2.6.8 and 6.1.1.4'
F F 0.0171 0.0103 'International Tables Vol C Tables 4.2.6.8 and 6.1.1.4'
P P 0.1023 0.0942 'International Tables Vol C Tables 4.2.6.8 and 6.1.1.4'
Au Au -2.0133 8.8022 'International Tables Vol C Tables 4.2.6.8 and 6.1.1.4'
O O 0.0106 0.0060 'International Tables Vol C Tables 4.2.6.8 and 6.1.1.4'

loop_
_geom_angle_atom_site_label_1
_geom_angle_atom_site_label_2
_geom_angle_atom_site_label_3
_geom_angle
P1A Au1 P1B 157.7(2)
P1A Au1 Au3 102.92(13)
P1B Au1 Au3 96.67(13)
P1A Au1 Au2 101.09(15)
P1B Au1 Au2 99.03(14)
Au3 Au1 Au2 53.92(2)
P2 Au2 Au3 176.49(11)
P2 Au2 Au5 113.96(12)
Au3 Au2 Au5 63.00(3)
P2 Au2 Au4 116.91(13)
Au3 Au2 Au4 63.31(3)
Au5 Au2 Au4 56.52(2)
P2 Au2 Au1 119.35(13)
Au3 Au2 Au1 62.09(3)
Au5 Au2 Au1 115.91(3)
Au4 Au2 Au1 118.42(3)
P3 Au3 Au2 170.94(17)
P3 Au3 Au5 127.26(16)
Au2 Au3 Au5 60.68(2)
P3 Au3 Au4 118.08(15)
Au2 Au3 Au4 61.29(3)
Au5 Au3 Au4 55.30(2)
P3 Au3 Au1 111.50(14)
Au2 Au3 Au1 63.98(3)
Au5 Au3 Au1 115.55(3)
Au4 Au3 Au1 118.30(3)
P4 Au4 Au5 171.67(15)
P4 Au4 Au7 124.44(13)
Au5 Au4 Au7 59.81(3)
P4 Au4 Au6 128.08(15)
Au5 Au4 Au6 60.13(3)
Au7 Au4 Au6 56.93(3)
P4 Au4 Au2 114.56(13)
Au5 Au4 Au2 60.85(3)
Au7 Au4 Au2 120.65(3)
Au6 Au4 Au2 92.35(3)
P4 Au4 Au3 110.10(15)
Au5 Au4 Au3 61.60(3)
Au7 Au4 Au3 96.19(3)
Au6 Au4 Au3 121.61(3)
Au2 Au4 Au3 55.40(3)
P5 Au5 Au4 173.40(13)
P5 Au5 Au7 116.03(13)
Au4 Au5 Au7 62.74(3)
P5 Au5 Au6 122.85(14)
Au4 Au5 Au6 62.67(3)
Au7 Au5 Au6 58.58(3)
P5 Au5 Au2 118.35(13)
Au4 Au5 Au2 62.63(3)
Au7 Au5 Au2 125.36(3)
Au6 Au5 Au2 94.84(3)
P5 Au5 Au3 111.52(14)
Au4 Au5 Au3 63.10(3)
Au7 Au5 Au3 98.89(3)
Au6 Au5 Au3 125.63(3)
Au2 Au5 Au3 56.32(2)
P6 Au6 Au7 144.85(14)
P6 Au6 Au5 154.53(14)
Au7 Au6 Au5 60.40(3)
P6 Au6 Au4 129.03(13)
Au7 Au6 Au4 61.42(3)
Au5 Au6 Au4 57.20(3)
P7 Au7 Au6 157.80(16)
P7 Au7 Au5 140.90(17)
Au6 Au7 Au5 61.01(3)
P7 Au7 Au4 121.97(13)
Au6 Au7 Au4 61.64(3)
Au5 Au7 Au4 57.45(3)
C1A P1A C1WW 99.6(11)
C1A P1A C1B 101.9(10)
C1WW P1A C1B 111.4(10)
C1A P1A Au1 112.5(7)
C1WW P1A Au1 118.6(8)
C1B P1A Au1 111.1(7)
C1C P1B C1D 104.5(9)
C1C P1B C1XX 105.3(8)
C1D P1B C1XX 106.2(9)
C1C P1B Au1 108.3(5)
C1D P1B Au1 112.5(6)
C1XX P1B Au1 118.9(7)
C1F P2 C1YY 104.5(8)
C1F P2 C1E 106.8(9)
C1YY P2 C1E 102.7(9)
C1F P2 Au2 118.3(6)
C1YY P2 Au2 110.6(6)
C1E P2 Au2 112.5(6)
C1G P3 C1H 102.8(10)
C1G P3 C1ZZ 111.9(11)
C1H P3 C1ZZ 102.4(11)
C1G P3 Au3 115.9(7)
C1H P3 Au3 114.6(7)
C1ZZ P3 Au3 108.5(9)
C3WW P4 C1I 107.1(9)
C3WW P4 C1J 104.8(9)
C1I P4 C1J 103.5(9)
C3WW P4 Au4 110.0(6)
C1I P4 Au4 112.7(6)
C1J P4 Au4 117.9(7)
C1K P5 C1L 102.4(9)
C1K P5 C3XX 103.5(9)
C1L P5 C3XX 108.8(9)
C1K P5 Au5 114.9(7)
C1L P5 Au5 111.7(6)
C3XX P5 Au5 114.5(6)
C1M P6 C1N 107.3(10)
C1M P6 C3YY 107.5(9)
C1N P6 C3YY 103.7(9)
C1M P6 Au6 105.7(7)
C1N P6 Au6 118.3(7)
C3YY P6 Au6 113.8(7)
C1P P7 C3ZZ 106.5(9)
C1P P7 C1O 109.2(8)
C3ZZ P7 C1O 107.4(9)
C1P P7 Au7 115.4(5)
C3ZZ P7 Au7 105.9(7)
C1O P7 Au7 111.8(6)
C2O C1O C6O 120.0
C2O C1O P7 123.3(9)
C6O C1O P7 116.5(9)
C3O C2O C1O 120.0
C3O C2O H2O 120.0
C1O C2O H2O 120.0
C2O C3O C4O 120.0
C2O C3O H3O 120.0
C4O C3O H3O 120.0
C5O C4O C3O 120.0
C5O C4O H4O 120.0
C3O C4O H4O 120.0
C6O C5O C4O 120.0
C6O C5O H5O 120.0
C4O C5O H5O 120.0
C5O C6O C1O 120.0
C5O C6O H6O 120.0
C1O C6O H6O 120.0
C2C C1C C6C 120.0
C2C C1C P1B 123.9(9)
C6C C1C P1B 116.0(9)
C1C C2C C3C 120.0
C1C C2C H2C 120.0
C3C C2C H2C 120.0
C4C C3C C2C 120.0
C4C C3C H3C 120.0
C2C C3C H3C 120.0
C5C C4C C3C 120.0
C5C C4C H4C 120.0
C3C C4C H4C 120.0
C4C C5C C6C 120.0
C4C C5C H5C 120.0
C6C C5C H5C 120.0
C5C C6C C1C 120.0
C5C C6C H6C 120.0
C1C C6C H6C 120.0
C2P C1P C6P 120.0
C2P C1P P7 121.0(8)
C6P C1P P7 118.8(8)
C3P C2P C1P 120.0
C3P C2P H2P 120.0
C1P C2P H2P 120.0
C4P C3P C2P 120.0
C4P C3P H3P 120.0
C2P C3P H3P 120.0
C3P C4P C5P 120.0
C3P C4P H4P 120.0
C5P C4P H4P 120.0
C6P C5P C4P 120.0
C6P C5P H5P 120.0
C4P C5P H5P 120.0
C5P C6P C1P 120.0
C5P C6P H6P 120.0
C1P C6P H6P 120.0
C6A C1A C2A 115(2)
C6A C1A P1A 120.1(18)
C2A C1A P1A 124.6(19)
C1A C2A C3A 115(2)
C1A C2A H2A 122.3
C3A C2A H2A 122.3
C4A C3A C2A 125(3)
C4A C3A H3A 117.3
C2A C3A H3A 117.3
C5A C4A C3A 115(3)
C5A C4A H4A 122.7
C3A C4A H4A 122.7
C4A C5A C6A 125(3)
C4A C5A H5A 117.7
C6A C5A H5A 117.7
C1A C6A C5A 125(3)
C1A C6A H6A 117.7
C5A C6A H6A 117.7
C2B C1B C6B 121(2)
C2B C1B P1A 119.0(16)
C6B C1B P1A 120.3(16)
C1B C2B C3B 119(2)
C1B C2B H2B 120.6
C3B C2B H2B 120.6
C4B C3B C2B 122(2)
C4B C3B H3B 119.2
C2B C3B H3B 119.2
C3B C4B C5B 119(2)
C3B C4B H4B 120.7
C5B C4B H4B 120.7
C6B C5B C4B 120(2)
C6B C5B H5B 119.9
C4B C5B H5B 119.9
C5B C6B C1B 120(2)
C5B C6B H6B 119.9
C1B C6B H6B 119.9
C2D C1D C6D 118.8(18)
C2D C1D P1B 119.6(14)
C6D C1D P1B 121.5(15)
C1D C2D C3D 120.6(18)
C1D C2D H2D 119.7
C3D C2D H2D 119.7
C4D C3D C2D 120(2)
C4D C3D H3D 120.0
C2D C3D H3D 120.0
C3D C4D C5D 119(2)
C3D C4D H4D 120.4
C5D C4D H4D 120.4
C6D C5D C4D 121.6(19)
C6D C5D H5D 119.2
C4D C5D H5D 119.2
C5D C6D C1D 119.7(19)
C5D C6D H6D 120.2
C1D C6D H6D 120.2
C6E C1E C2E 123(2)
C6E C1E P2 118.7(16)
C2E C1E P2 118.2(17)
C1E C2E C3E 117(2)
C1E C2E H2E 121.3
C3E C2E H2E 121.3
C4E C3E C2E 122(2)
C4E C3E H3E 119.1
C2E C3E H3E 119.1
C3E C4E C5E 120(2)
C3E C4E H4E 119.9
C5E C4E H4E 119.9
C4E C5E C6E 121(2)
C4E C5E H5E 119.7
C6E C5E H5E 119.7
C1E C6E C5E 117(2)
C1E C6E H6E 121.5
C5E C6E H6E 121.5
C6F C1F C2F 117.1(16)
C6F C1F P2 123.7(14)
C2F C1F P2 119.2(13)
C3F C2F C1F 121.6(18)
C3F C2F H2F 119.2
C1F C2F H2F 119.2
C2F C3F C4F 118.8(18)
C2F C3F H3F 120.6
C4F C3F H3F 120.6
C5F C4F C3F 121.6(18)
C5F C4F H4F 119.2
C3F C4F H4F 119.2
C6F C5F C4F 119.5(18)
C6F C5F H5F 120.3
C4F C5F H5F 120.3
C5F C6F C1F 121.3(17)
C5F C6F H6F 119.4
C1F C6F H6F 119.4
C2G C1G C6G 116(2)
C2G C1G P3 123.3(18)
C6G C1G P3 121(2)
C3G C2G C1G 128(3)
C3G C2G H2G 115.9
C1G C2G H2G 115.9
C2G C3G C4G 116(3)
C2G C3G H3G 122.1
C4G C3G H3G 122.1
C5G C4G C3G 120(3)
C5G C4G H4G 120.1
C3G C4G H4G 120.1
C4G C5G C6G 123(3)
C4G C5G H5G 118.5
C6G C5G H5G 118.5
C1G C6G C5G 117(3)
C1G C6G H6G 121.3
C5G C6G H6G 121.3
C6H C1H C2H 113(2)
C6H C1H P3 120.2(16)
C2H C1H P3 127.0(19)
C3H C2H C1H 119(2)
C3H C2H H2H 120.6
C1H C2H H2H 120.6
C4H C3H C2H 124(3)
C4H C3H H3H 117.9
C2H C3H H3H 117.9
C3H C4H C5H 119(3)
C3H C4H H4H 120.5
C5H C4H H4H 120.5
C4H C5H C6H 123(3)
C4H C5H H5H 118.4
C6H C5H H5H 118.4
C5H C6H C1H 122(2)
C5H C6H H6H 118.9
C1H C6H H6H 118.9
C2I C1I C6I 119.2(17)
C2I C1I P4 117.5(13)
C6I C1I P4 123.2(15)
C3I C2I C1I 120.2(18)
C3I C2I H2I 119.9
C1I C2I H2I 119.9
C2I C3I C4I 120(2)
C2I C3I H3I 120.2
C4I C3I H3I 120.2
C5I C4I C3I 120(2)
C5I C4I H4I 119.8
C3I C4I H4I 119.8
C4I C5I C6I 123(2)
C4I C5I H5I 118.7
C6I C5I H5I 118.7
C5I C6I C1I 117.9(19)
C5I C6I H6I 121.1
C1I C6I H6I 121.1
C6J C1J C2J 118(2)
C6J C1J P4 120.4(18)
C2J C1J P4 121.3(16)
C1J C2J C3J 120(2)
C1J C2J H2J 119.9
C3J C2J H2J 119.9
C4J C3J C2J 118(3)
C4J C3J H3J 121.2
C2J C3J H3J 121.2
C3J C4J C5J 125(3)
C3J C4J H4J 117.7
C5J C4J H4J 117.7
C4J C5J C6J 117(3)
C4J C5J H5J 121.7
C6J C5J H5J 121.7
C1J C6J C5J 122(3)
C1J C6J H6J 118.8
C5J C6J H6J 118.8
C2K C1K C6K 119(2)
C2K C1K P5 119.7(15)
C6K C1K P5 121.4(16)
C3K C2K C1K 121(2)
C3K C2K H2K 119.5
C1K C2K H2K 119.5
C2K C3K C4K 121(2)
C2K C3K H3K 119.4
C4K C3K H3K 119.4
C5K C4K C3K 116(2)
C5K C4K H4K 122.2
C3K C4K H4K 122.2
C6K C5K C4K 124(2)
C6K C5K H5K 117.8
C4K C5K H5K 117.8
C5K C6K C1K 119(2)
C5K C6K H6K 120.6
C1K C6K H6K 120.6
C6L C1L C2L 120.0(18)
C6L C1L P5 122.8(15)
C2L C1L P5 116.8(15)
C1L C2L C3L 120.4(19)
C1L C2L H2L 119.8
C3L C2L H2L 119.8
C4L C3L C2L 117.6(19)
C4L C3L H3L 121.2
C2L C3L H3L 121.2
C3L C4L C5L 124(2)
C3L C4L H4L 118.2
C5L C4L H4L 118.2
C6L C5L C4L 118(2)
C6L C5L H5L 121.1
C4L C5L H5L 121.1
C1L C6L C5L 120(2)
C1L C6L H6L 120.0
C5L C6L H6L 120.0
C2M C1M C6M 120(2)
C2M C1M P6 119.0(15)
C6M C1M P6 120.8(16)
C1M C2M C3M 122(2)
C1M C2M H2M 119.0
C3M C2M H2M 119.0
C2M C3M C4M 120(2)
C2M C3M H3M 120.0
C4M C3M H3M 120.0
C3M C4M C5M 118(2)
C3M C4M H4M 120.9
C5M C4M H4M 120.9
C6M C5M C4M 121(2)
C6M C5M H5M 119.5
C4M C5M H5M 119.5
C5M C6M C1M 118(2)
C5M C6M H6M 120.8
C1M C6M H6M 120.8
C2N C1N C6N 121(2)
C2N C1N P6 116.8(18)
C6N C1N P6 122.0(17)
C1N C2N C3N 121(2)
C1N C2N H2N 119.6
C3N C2N H2N 119.6
C4N C3N C2N 117(2)
C4N C3N H3N 121.5
C2N C3N H3N 121.5
C3N C4N C5N 122(2)
C3N C4N H4N 119.1
C5N C4N H4N 119.1
C4N C5N C6N 120(2)
C4N C5N H5N 120.2
C6N C5N H5N 120.2
C1N C6N C5N 119(2)
C1N C6N H6N 120.3
C5N C6N H6N 120.3
C2WW C1WW P1A 108.5(16)
C2WW C1WW H1W1 110.0
P1A C1WW H1W1 110.0
C2WW C1WW H1W2 110.0
P1A C1WW H1W2 110.0
H1W1 C1WW H1W2 108.4
C1WW C2WW C3WW 107.5(17)
C1WW C2WW H2W1 110.2
C3WW C2WW H2W1 110.2
C1WW C2WW H2W2 110.2
C3WW C2WW H2W2 110.2
H2W1 C2WW H2W2 108.5
C2WW C3WW P4 107.6(14)
C2WW C3WW H3W1 110.2
P4 C3WW H3W1 110.2
C2WW C3WW H3W2 110.2
P4 C3WW H3W2 110.2
H3W1 C3WW H3W2 108.5
C2XX C1XX P1B 113.9(13)
C2XX C1XX H1X1 108.8
P1B C1XX H1X1 108.8
C2XX C1XX H1X2 108.8
P1B C1XX H1X2 108.8
H1X1 C1XX H1X2 107.7
C3XX C2XX C1XX 113.5(15)
C3XX C2XX H2X1 108.9
C1XX C2XX H2X1 108.9
C3XX C2XX H2X2 108.9
C1XX C2XX H2X2 108.9
H2X1 C2XX H2X2 107.7
C2XX C3XX P5 115.8(12)
C2XX C3XX H3X1 108.3
P5 C3XX H3X1 108.3
C2XX C3XX H3X2 108.3
P5 C3XX H3X2 108.3
H3X1 C3XX H3X2 107.4
C2YY C1YY P2 115.4(13)
C2YY C1YY H1Y1 108.4
P2 C1YY H1Y1 108.4
C2YY C1YY H1Y2 108.4
P2 C1YY H1Y2 108.4
H1Y1 C1YY H1Y2 107.5
C1YY C2YY C3YY 112.5(16)
C1YY C2YY H2Y1 109.1
C3YY C2YY H2Y1 109.1
C1YY C2YY H2Y2 109.1
C3YY C2YY H2Y2 109.1
H2Y1 C2YY H2Y2 107.8
C2YY C3YY P6 112.7(14)
C2YY C3YY H3Y1 109.0
P6 C3YY H3Y1 109.0
C2YY C3YY H3Y2 109.0
P6 C3YY H3Y2 109.0
H3Y1 C3YY H3Y2 107.8
C2ZZ C1ZZ P3 108.6(18)
C2ZZ C1ZZ H1Z1 110.0
P3 C1ZZ H1Z1 110.0
C2ZZ C1ZZ H1Z2 110.0
P3 C1ZZ H1Z2 110.0
H1Z1 C1ZZ H1Z2 108.3
C1ZZ C2ZZ C3ZZ 115(2)
C1ZZ C2ZZ H2Z1 108.6
C3ZZ C2ZZ H2Z1 108.6
C1ZZ C2ZZ H2Z2 108.6
C3ZZ C2ZZ H2Z2 108.6
H2Z1 C2ZZ H2Z2 107.6
C2ZZ C3ZZ P7 105.3(14)
C2ZZ C3ZZ H3Z1 110.7
P7 C3ZZ H3Z1 110.7
C2ZZ C3ZZ H3Z2 110.7
P7 C3ZZ H3Z2 110.7
H3Z1 C3ZZ H3Z2 108.8
O1 C1 H1A 109.5
O1 C1 H1B 109.5
H1A C1 H1B 109.5
O1 C1 H1C 109.5
H1A C1 H1C 109.5
H1B C1 H1C 109.5
C1 O1 H1 109.5
O3 C3 H3Q 109.5
O3 C3 H3R 109.5
H3Q C3 H3R 109.5
O3 C3 H3S 109.5
H3Q C3 H3S 109.5
H3R C3 H3S 109.5
C3 O3 H3 109.5
F2 B1 F3 120(3)
F2 B1 F1 113(3)
F3 B1 F1 110(3)
F2 B1 F4 109(3)
F3 B1 F4 107(3)
F1 B1 F4 97(3)
F6 B2 F5 111(2)
F6 B2 F8 109.9(18)
F5 B2 F8 110.3(18)
F6 B2 F7 106.9(18)
F5 B2 F7 109.0(18)
F8 B2 F7 110.0(19)
F11 B3 F10 109(3)
F11 B3 F9 113(2)
F10 B3 F9 109(2)
F11 B3 F12 112(2)
F10 B3 F12 107(2)
F9 B3 F12 106(2)

loop_
_geom_bond_atom_site_label_1
_geom_bond_atom_site_label_2
_geom_bond_distance
Au1 P1A 2.331(5)
Au1 P1B 2.334(5)
Au1 Au3 2.8991(11)
Au1 Au2 2.9480(11)
Au2 P2 2.327(5)
Au2 Au3 2.6514(10)
Au2 Au5 2.7779(9)
Au2 Au4 2.8249(11)
Au3 P3 2.330(5)
Au3 Au5 2.8389(10)
Au3 Au4 2.8779(12)
Au4 P4 2.290(5)
Au4 Au5 2.6531(10)
Au4 Au7 2.7980(10)
Au4 Au6 2.8038(11)
Au5 P5 2.289(5)
Au5 Au7 2.7206(11)
Au5 Au6 2.7369(11)
Au6 P6 2.299(5)
Au6 Au7 2.6701(10)
Au7 P7 2.283(5)
P1A C1A 1.80(2)
P1A C1WW 1.81(2)
P1A C1B 1.82(2)
P1B C1C 1.807(13)
P1B C1D 1.81(2)
P1B C1XX 1.83(2)
P2 C1F 1.803(17)
P2 C1YY 1.828(19)
P2 C1E 1.84(2)
P3 C1G 1.76(2)
P3 C1H 1.78(2)
P3 C1ZZ 1.88(3)
P4 C3WW 1.80(2)
P4 C1I 1.813(18)
P4 C1J 1.83(2)
P5 C1K 1.79(2)
P5 C1L 1.822(19)
P5 C3XX 1.838(18)
P6 C1M 1.82(2)
P6 C1N 1.82(2)
P6 C3YY 1.833(19)
P7 C1P 1.802(11)
P7 C3ZZ 1.83(2)
P7 C1O 1.877(13)
C1O C2O 1.3900
C1O C6O 1.3900
C2O C3O 1.3900
C2O H2O 0.9500
C3O C4O 1.3900
C3O H3O 0.9500
C4O C5O 1.3900
C4O H4O 0.9500
C5O C6O 1.3900
C5O H5O 0.9500
C6O H6O 0.9500
C1C C2C 1.3900
C1C C6C 1.3900
C2C C3C 1.3900
C2C H2C 0.9500
C3C C4C 1.3900
C3C H3C 0.9500
C4C C5C 1.3900
C4C H4C 0.9500
C5C C6C 1.3900
C5C H5C 0.9500
C6C H6C 0.9500
C1P C2P 1.3900
C1P C6P 1.3900
C2P C3P 1.3900
C2P H2P 0.9500
C3P C4P 1.3900
C3P H3P 0.9500
C4P C5P 1.3900
C4P H4P 0.9500
C5P C6P 1.3900
C5P H5P 0.9500
C6P H6P 0.9500
C1A C6A 1.36(3)
C1A C2A 1.47(3)
C2A C3A 1.48(4)
C2A H2A 0.9500
C3A C4A 1.36(4)
C3A H3A 0.9500
C4A C5A 1.34(4)
C4A H4A 0.9500
C5A C6A 1.37(4)
C5A H5A 0.9500
C6A H6A 0.9500
C1B C2B 1.35(3)
C1B C6B 1.38(3)
C2B C3B 1.40(3)
C2B H2B 0.9500
C3B C4B 1.36(3)
C3B H3B 0.9500
C4B C5B 1.39(3)
C4B H4B 0.9500
C5B C6B 1.37(3)
C5B H5B 0.9500
C6B H6B 0.9500
C1D C2D 1.38(3)
C1D C6D 1.38(3)
C2D C3D 1.42(3)
C2D H2D 0.9500
C3D C4D 1.34(3)
C3D H3D 0.9500
C4D C5D 1.39(3)
C4D H4D 0.9500
C5D C6D 1.38(3)
C5D H5D 0.9500
C6D H6D 0.9500
C1E C6E 1.35(3)
C1E C2E 1.39(3)
C2E C3E 1.40(3)
C2E H2E 0.9500
C3E C4E 1.34(3)
C3E H3E 0.9500
C4E C5E 1.36(3)
C4E H4E 0.9500
C5E C6E 1.44(3)
C5E H5E 0.9500
C6E H6E 0.9500
C1F C6F 1.40(2)
C1F C2F 1.41(2)
C2F C3F 1.35(2)
C2F H2F 0.9500
C3F C4F 1.38(3)
C3F H3F 0.9500
C4F C5F 1.37(3)
C4F H4F 0.9500
C5F C6F 1.35(2)
C5F H5F 0.9500
C6F H6F 0.9500
C1G C2G 1.36(3)
C1G C6G 1.42(3)
C2G C3G 1.36(3)
C2G H2G 0.9500
C3G C4G 1.42(4)
C3G H3G 0.9500
C4G C5G 1.34(4)
C4G H4G 0.9500
C5G C6G 1.44(4)
C5G H5G 0.9500
C6G H6G 0.9500
C1H C6H 1.40(3)
C1H C2H 1.45(3)
C2H C3H 1.41(3)
C2H H2H 0.9500
C3H C4H 1.25(3)
C3H H3H 0.9500
C4H C5H 1.32(3)
C4H H4H 0.9500
C5H C6H 1.35(3)
C5H H5H 0.9500
C6H H6H 0.9500
C1I C2I 1.40(3)
C1I C6I 1.41(2)
C2I C3I 1.37(3)
C2I H2I 0.9500
C3I C4I 1.38(3)
C3I H3I 0.9500
C4I C5I 1.35(3)
C4I H4I 0.9500
C5I C6I 1.37(3)
C5I H5I 0.9500
C6I H6I 0.9500
C1J C6J 1.31(3)
C1J C2J 1.38(3)
C2J C3J 1.43(3)
C2J H2J 0.9500
C3J C4J 1.29(3)
C3J H3J 0.9500
C4J C5J 1.33(4)
C4J H4J 0.9500
C5J C6J 1.43(3)
C5J H5J 0.9500
C6J H6J 0.9500
C1K C2K 1.38(3)
C1K C6K 1.42(3)
C2K C3K 1.37(3)
C2K H2K 0.9500
C3K C4K 1.44(3)
C3K H3K 0.9500
C4K C5K 1.38(3)
C4K H4K 0.9500
C5K C6K 1.37(3)
C5K H5K 0.9500
C6K H6K 0.9500
C1L C6L 1.37(3)
C1L C2L 1.39(2)
C2L C3L 1.40(2)
C2L H2L 0.9500
C3L C4L 1.33(3)
C3L H3L 0.9500
C4L C5L 1.40(3)
C4L H4L 0.9500
C5L C6L 1.37(3)
C5L H5L 0.9500
C6L H6L 0.9500
C1M C2M 1.35(3)
C1M C6M 1.40(3)
C2M C3M 1.38(3)
C2M H2M 0.9500
C3M C4M 1.38(3)
C3M H3M 0.9500
C4M C5M 1.41(3)
C4M H4M 0.9500
C5M C6M 1.39(3)
C5M H5M 0.9500
C6M H6M 0.9500
C1N C2N 1.34(3)
C1N C6N 1.36(3)
C2N C3N 1.44(3)
C2N H2N 0.9500
C3N C4N 1.36(3)
C3N H3N 0.9500
C4N C5N 1.37(3)
C4N H4N 0.9500
C5N C6N 1.40(3)
C5N H5N 0.9500
C6N H6N 0.9500
C1WW C2WW 1.47(3)
C1WW H1W1 0.9900
C1WW H1W2 0.9900
C2WW C3WW 1.67(3)
C2WW H2W1 0.9900
C2WW H2W2 0.9900
C3WW H3W1 0.9900
C3WW H3W2 0.9900
C1XX C2XX 1.51(2)
C1XX H1X1 0.9900
C1XX H1X2 0.9900
C2XX C3XX 1.50(2)
C2XX H2X1 0.9900
C2XX H2X2 0.9900
C3XX H3X1 0.9900
C3XX H3X2 0.9900
C1YY C2YY 1.52(3)
C1YY H1Y1 0.9900
C1YY H1Y2 0.9900
C2YY C3YY 1.53(3)
C2YY H2Y1 0.9900
C2YY H2Y2 0.9900
C3YY H3Y1 0.9900
C3YY H3Y2 0.9900
C1ZZ C2ZZ 1.37(3)
C1ZZ H1Z1 0.9900
C1ZZ H1Z2 0.9900
C2ZZ C3ZZ 1.59(3)
C2ZZ H2Z1 0.9900
C2ZZ H2Z2 0.9900
C3ZZ H3Z1 0.9900
C3ZZ H3Z2 0.9900
C1 O1 1.421(17)
C1 H1A 0.9800
C1 H1B 0.9800
C1 H1C 0.9800
O1 H1 0.8400
C2 O2 1.415(17)
C2 H2Q 0.9800
C2 H2R 0.9800
C2 H2S 0.9800
O2 H2 0.8400
C3 O3 1.439(19)
C3 H3Q 0.9800
C3 H3R 0.9800
C3 H3S 0.9800
O3 H3 0.8400
C4 O4 1.45(2)
C4 H4Q 0.9800
C4 H4R 0.9800
C4 H4S 0.9800
O4 H4 0.8400
B1 F2 1.29(3)
B1 F3 1.34(4)
B1 F1 1.37(4)
B1 F4 1.42(4)
B2 F6 1.36(3)
B2 F5 1.36(2)
B2 F8 1.37(2)
B2 F7 1.39(3)
B3 F11 1.31(3)
B3 F10 1.39(3)
B3 F9 1.41(3)
B3 F12 1.42(3)
